data_1543766
loop_
_publ_author_name
'Suh, Sung-Eun'
'Chenoweth, David M.'

_publ_section_title
;
 Aryne Compatible Solvents are not Always Innocent.
;
_journal_issue 16
_journal_name_full 'Organic letters'
_journal_page_first 4080
_journal_page_last 4083
_journal_paper_doi 10.1021/acs.orglett.6b01977
_journal_volume 18
_journal_year 2016
_chemical_absolute_configuration unk
_chemical_formula_sum 'C19 H20 Cl2 N2'
_chemical_formula_weight 347.27
_space_group_IT_number 19
_symmetry_cell_setting orthorhombic
_symmetry_Int_Tables_number 19
_symmetry_space_group_name_Hall 'P 2ac 2ab'
_symmetry_space_group_name_H-M 'P 21 21 21'
_atom_sites_solution_hydrogens geom
_atom_sites_solution_primary direct
_audit_creation_method SHELXL-97
_cell_angle_alpha 90.00
_cell_angle_beta 90.00
_cell_angle_gamma 90.00
_cell_formula_units_Z 4
_cell_length_a 8.5618(10)
_cell_length_b 8.6657(9)
_cell_length_c 22.783(3)
_cell_measurement_reflns_used 9866
_cell_measurement_temperature 100(1)
_cell_measurement_theta_max 25.38
_cell_measurement_theta_min 2.54
_cell_volume 1690.4(3)
_computing_data_collection 'Bruker APEX2'
_computing_data_reduction 'Bruker SAINT'
_computing_structure_refinement 'SHELXL-97 (Sheldrick, 2008)'
_computing_structure_solution 'SHELXS-97 (Sheldrick, 2008)'
_diffrn_ambient_temperature 100(1)
_diffrn_measured_fraction_theta_full 0.998
_diffrn_measured_fraction_theta_max 0.998
_diffrn_measurement_device 'CCD Area Detector'
_diffrn_measurement_device_type 'Bruker APEXII'
_diffrn_measurement_method 'phi and omega scans'
_diffrn_radiation_monochromator graphite
_diffrn_radiation_source 'sealed tube'
_diffrn_radiation_type MoK\a
_diffrn_radiation_wavelength 0.71073
_diffrn_reflns_av_R_equivalents 0.0433
_diffrn_reflns_av_sigmaI/netI 0.0246
_diffrn_reflns_limit_h_max 10
_diffrn_reflns_limit_h_min -10
_diffrn_reflns_limit_k_max 10
_diffrn_reflns_limit_k_min -10
_diffrn_reflns_limit_l_max 27
_diffrn_reflns_limit_l_min -27
_diffrn_reflns_number 22569
_diffrn_reflns_theta_full 25.39
_diffrn_reflns_theta_max 25.39
_diffrn_reflns_theta_min 2.51
_exptl_absorpt_coefficient_mu 0.385
_exptl_absorpt_correction_T_max 0.7452
_exptl_absorpt_correction_T_min 0.4705
_exptl_absorpt_correction_type multi-scan
_exptl_absorpt_process_details '(SADABS; Sheldrick, 2007)'
_exptl_crystal_density_diffrn 1.365
_exptl_crystal_density_method 'not measured'
_exptl_crystal_description prism
_exptl_crystal_F_000 728
_exptl_crystal_size_max 0.32
_exptl_crystal_size_mid 0.22
_exptl_crystal_size_min 0.12
_refine_diff_density_max 0.600
_refine_diff_density_min -0.640
_refine_diff_density_rms 0.109
_refine_ls_abs_structure_details 'Flack H D (1983), Acta Cryst. A39, 876-881'
_refine_ls_abs_structure_Flack 0.49(19)
_refine_ls_extinction_method none
_refine_ls_goodness_of_fit_ref 1.237
_refine_ls_hydrogen_treatment constr
_refine_ls_matrix_type full
_refine_ls_number_parameters 275
_refine_ls_number_reflns 3110
_refine_ls_number_restraints 67
_refine_ls_restrained_S_all 1.227
_refine_ls_R_factor_all 0.0769
_refine_ls_R_factor_gt 0.0764
_refine_ls_shift/su_max 0.000
_refine_ls_shift/su_mean 0.000
_refine_ls_structure_factor_coef Fsqd
_refine_ls_weighting_details 'calc w=1/[\s^2^(Fo^2^)+(0.0001P)^2^+9.9617P] where P=(Fo^2^+2Fc^2^)/3'
_refine_ls_weighting_scheme calc
_refine_ls_wR_factor_gt 0.1911
_refine_ls_wR_factor_ref 0.1913
_reflns_number_gt 3082
_reflns_number_total 3110
_reflns_threshold_expression >2sigma(I)
_cod_data_source_file ol6b01977_si_002.cif
_cod_data_source_block shelxl
_cod_depositor_comments
;
The following automatic conversions were performed:
'_atom_site_symetry_multiplicity' tag replaced with
'_atom_site_symmetry_multiplicity' tag as specified in the
replacement file
'/usr/data/users/saulius/crontab/automatic-downloads/rss-feeds/ACS/lib/lists/replacement-tags.lst'.

Automatic conversion script
Id: cif_correct_tags 4268 2015-11-12 08:31:59Z antanas 

 Adding full bibliography for 1543765--1543766.cif.
;
_cod_original_sg_symbol_H-M 'P 21 21 21 '
_cod_database_code 1543766

loop_
_symmetry_equiv_pos_as_xyz
'x, y, z'
'x+1/2, -y+1/2, -z'
'-x, y+1/2, -z+1/2'
'-x+1/2, -y, z+1/2'

loop_
_atom_site_label
_atom_site_type_symbol
_atom_site_fract_x
_atom_site_fract_y
_atom_site_fract_z
_atom_site_U_iso_or_equiv
_atom_site_adp_type
_atom_site_occupancy
_atom_site_symmetry_multiplicity
_atom_site_calc_flag
_atom_site_refinement_flags
_atom_site_disorder_assembly
_atom_site_disorder_group
C1 C 0.8336(8) 0.6942(8) 0.1162(3) 0.0192(14) Uani 0.8457(19) 1 d PD A 1
C2 C 0.6907(7) 0.7939(7) 0.1250(3) 0.0165(13) Uani 0.8457(19) 1 d PD A 1
C3 C 0.7084(9) 0.9572(8) 0.1302(3) 0.0235(15) Uani 0.8457(19) 1 d PD A 1
H3 H 0.8069 1.0020 0.1275 0.031 Uiso 0.8457(19) 1 calc PR A 1
C4 C 0.5772(9) 1.0486(8) 0.1392(3) 0.0234(16) Uani 0.8457(19) 1 d PD A 1
H4 H 0.5891 1.1550 0.1424 0.031 Uiso 0.8457(19) 1 calc PR A 1
C5 C 0.4322(11) 0.9864(11) 0.1436(4) 0.0254(19) Uani 0.8457(19) 1 d PD A 1
H5 H 0.3459 1.0497 0.1494 0.034 Uiso 0.8457(19) 1 calc PR A 1
C6 C 0.4132(8) 0.8231(8) 0.1391(3) 0.0205(14) Uani 0.8457(19) 1 d PD A 1
H6 H 0.3142 0.7793 0.1417 0.027 Uiso 0.8457(19) 1 calc PR A 1
C7 C 0.5440(9) 0.7297(10) 0.1308(8) 0.0193(15) Uani 0.8457(19) 1 d PD A 1
C8 C 0.5274(8) 0.5596(8) 0.1226(3) 0.0207(14) Uani 0.8457(19) 1 d PD A 1
C11 C 0.3770(10) 0.4763(9) 0.1369(4) 0.031(2) Uani 0.8457(19) 1 d PD A 1
H11a H 0.2914 0.5283 0.1172 0.041 Uiso 0.8457(19) 1 calc PR A 1
H11b H 0.3829 0.3722 0.1214 0.041 Uiso 0.8457(19) 1 calc PR A 1
C12 C 0.3419(11) 0.4684(11) 0.2012(4) 0.045(2) Uani 0.8457(19) 1 d PD A 1
H12a H 0.4216 0.4096 0.2207 0.067 Uiso 0.8457(19) 1 calc PR A 1
H12b H 0.2424 0.4198 0.2071 0.067 Uiso 0.8457(19) 1 calc PR A 1
H12c H 0.3393 0.5709 0.2172 0.067 Uiso 0.8457(19) 1 calc PR A 1
C13 C 0.9160(8) 0.6568(8) 0.1767(3) 0.0213(15) Uani 0.8457(19) 1 d PD A 1
H13 H 0.9955 0.5778 0.1693 0.028 Uiso 0.8457(19) 1 calc PR A 1
C14 C 0.8972(7) 0.4279(8) 0.0791(3) 0.0189(14) Uani 0.8457(19) 1 d PD A 1
C15 C 0.9729(8) 0.4181(9) 0.0248(3) 0.0245(15) Uani 0.8457(19) 1 d PD A 1
H15 H 0.9510 0.4904 -0.0043 0.033 Uiso 0.8457(19) 1 calc PR A 1
C16 C 1.0808(9) 0.3009(9) 0.0138(3) 0.0282(17) Uani 0.8457(19) 1 d PD A 1
H16 H 1.1301 0.2943 -0.0225 0.037 Uiso 0.8457(19) 1 calc PR A 1
C17 C 1.1133(9) 0.1961(9) 0.0568(3) 0.0260(16) Uani 0.8457(19) 1 d PDU A 1
H17 H 1.1858 0.1185 0.0494 0.035 Uiso 0.8457(19) 1 calc PR A 1
C18 C 1.0417(9) 0.2021(8) 0.1108(3) 0.0248(16) Uani 0.8457(19) 1 d PD A 1
H18 H 1.0668 0.1302 0.1396 0.033 Uiso 0.8457(19) 1 calc PR A 1
C19 C 0.9312(8) 0.3165(8) 0.1221(3) 0.0212(14) Uani 0.8457(19) 1 d PD A 1
H19 H 0.8801 0.3191 0.1581 0.028 Uiso 0.8457(19) 1 calc PR A 1
N1 N 0.7813(7) 0.5442(6) 0.0897(3) 0.0202(12) Uani 0.8457(19) 1 d PD A 1
N2 N 0.6411(7) 0.4750(7) 0.1052(3) 0.0244(14) Uani 0.8457(19) 1 d PD A 1
Cl1 Cl 0.7815(2) 0.58023(19) 0.22913(7) 0.0226(4) Uani 0.8457(19) 1 d PD A 1
Cl2 Cl 1.0107(2) 0.81771(19) 0.20868(8) 0.0240(4) Uani 0.8457(19) 1 d PD A 1
C9 C 0.9559(8) 0.7634(8) 0.0752(3) 0.0284(14) Uani 1 1 d . . .
H9a H 1.0374 0.6876 0.0687 0.038 Uiso 0.8457(19) 1 calc PR A 1
H9b H 1.0032 0.8518 0.0944 0.038 Uiso 0.8457(19) 1 calc PR A 1
H9a' H 0.9816 0.6544 0.0742 0.038 Uiso 0.1543(19) 1 calc PR A 2
H9b' H 1.0503 0.8207 0.0841 0.038 Uiso 0.1543(19) 1 calc PR A 2
C10 C 0.8901(9) 0.8146(10) 0.0154(3) 0.0411(18) Uani 1 1 d . A .
H10a H 0.8285 0.7327 -0.0011 0.062 Uiso 0.8457(19) 1 calc PR A 1
H10b H 0.9748 0.8386 -0.0107 0.062 Uiso 0.8457(19) 1 calc PR A 1
H10c H 0.8259 0.9044 0.0206 0.062 Uiso 0.8457(19) 1 calc PR A 1
H10a' H 0.8000 0.7534 0.0059 0.062 Uiso 0.1543(19) 1 calc PR A 2
H10b' H 0.9683 0.8008 -0.0144 0.062 Uiso 0.1543(19) 1 calc PR A 2
H10c' H 0.8608 0.9214 0.0173 0.062 Uiso 0.1543(19) 1 calc PR A 2
C1' C 0.841(3) 0.792(2) 0.1188(10) 0.0192(14) Uani 0.1543(19) 1 d PD A 2
C2' C 0.700(3) 0.693(2) 0.1267(15) 0.0165(13) Uani 0.1543(19) 1 d PD A 2
C3' C 0.720(3) 0.530(3) 0.1290(19) 0.0235(15) Uani 0.1543(19) 1 d PD A 2
H3' H 0.8175 0.4839 0.1248 0.031 Uiso 0.1543(19) 1 calc PR A 2
C4' C 0.585(3) 0.442(3) 0.138(2) 0.0234(16) Uani 0.1543(19) 1 d PD A 2
H4' H 0.5954 0.3381 0.1476 0.031 Uiso 0.1543(19) 1 calc PR A 2
C5' C 0.439(4) 0.502(3) 0.133(2) 0.0254(19) Uani 0.1543(19) 1 d PD A 2
H5' H 0.3539 0.4406 0.1230 0.034 Uiso 0.1543(19) 1 calc PR A 2
C6' C 0.422(3) 0.665(3) 0.1435(16) 0.0205(14) Uani 0.1543(19) 1 d PD A 2
H6' H 0.3325 0.7076 0.1600 0.027 Uiso 0.1543(19) 1 calc PR A 2
C7' C 0.551(3) 0.754(3) 0.127(5) 0.0193(15) Uani 0.1543(19) 1 d PD A 2
C8' C 0.539(3) 0.926(3) 0.1307(15) 0.0207(14) Uani 0.1543(19) 1 d PD A 2
C11' C 0.389(4) 1.004(6) 0.1502(19) 0.031(2) Uani 0.1543(19) 1 d PD A 2
H11a' H 0.3898 1.1098 0.1365 0.041 Uiso 0.1543(19) 1 calc PR A 2
H11b' H 0.3018 0.9518 0.1317 0.041 Uiso 0.1543(19) 1 calc PR A 2
C12' C 0.365(6) 1.004(5) 0.2155(18) 0.045(2) Uani 0.1543(19) 1 d PD A 2
H12a' H 0.2705 1.0583 0.2247 0.067 Uiso 0.1543(19) 1 calc PR A 2
H12b' H 0.4517 1.0533 0.2343 0.067 Uiso 0.1543(19) 1 calc PR A 2
H12c' H 0.3568 0.8992 0.2292 0.067 Uiso 0.1543(19) 1 calc PR A 2
C13' C 0.923(3) 0.821(3) 0.1795(9) 0.0213(15) Uani 0.1543(19) 1 d PD A 2
H13' H 1.0050 0.8970 0.1718 0.028 Uiso 0.1543(19) 1 calc PR A 2
C14' C 0.908(3) 1.058(3) 0.0851(11) 0.0189(14) Uani 0.1543(19) 1 d PD A 2
C15' C 0.966(4) 1.082(4) 0.0284(11) 0.0245(15) Uani 0.1543(19) 1 d PD A 2
H15' H 0.9352 1.0150 -0.0015 0.033 Uiso 0.1543(19) 1 calc PR A 2
C16' C 1.068(4) 1.202(4) 0.0151(13) 0.0282(17) Uani 0.1543(19) 1 d PD A 2
H16' H 1.0945 1.2247 -0.0236 0.037 Uiso 0.1543(19) 1 calc PR A 2
C17' C 1.129(4) 1.284(4) 0.0604(14) 0.0260(16) Uani 0.1543(19) 1 d PDU A 2
H17' H 1.2161 1.3456 0.0543 0.035 Uiso 0.1543(19) 1 calc PR A 2
C18' C 1.061(5) 1.278(4) 0.1152(14) 0.0248(16) Uani 0.1543(19) 1 d PD A 2
H18' H 1.0916 1.3482 0.1439 0.033 Uiso 0.1543(19) 1 calc PR A 2
C19' C 0.949(4) 1.167(3) 0.1282(12) 0.0212(14) Uani 0.1543(19) 1 d PD A 2
H19' H 0.9014 1.1656 0.1648 0.028 Uiso 0.1543(19) 1 calc PR A 2
N1' N 0.791(2) 0.945(2) 0.0952(11) 0.0202(12) Uani 0.1543(19) 1 d PD A 2
N2' N 0.649(3) 1.011(3) 0.1110(17) 0.0244(14) Uani 0.1543(19) 1 d PD A 2
Cl1' Cl 0.8015(11) 0.9048(10) 0.2341(4) 0.0226(4) Uani 0.1543(19) 1 d PD A 2
Cl2' Cl 1.0184(11) 0.6587(10) 0.2097(4) 0.0240(4) Uani 0.1543(19) 1 d PD A 2

loop_
_atom_site_aniso_label
_atom_site_aniso_U_11
_atom_site_aniso_U_22
_atom_site_aniso_U_33
_atom_site_aniso_U_23
_atom_site_aniso_U_13
_atom_site_aniso_U_12
C1 0.021(3) 0.013(3) 0.023(3) -0.004(3) -0.003(3) -0.006(3)
C2 0.022(3) 0.011(3) 0.017(3) 0.003(3) 0.002(3) 0.004(3)
C3 0.014(3) 0.023(4) 0.034(4) -0.001(3) -0.002(3) -0.007(3)
C4 0.025(4) 0.009(3) 0.036(4) 0.002(3) -0.006(3) -0.001(3)
C5 0.033(5) 0.024(4) 0.019(4) -0.005(3) -0.003(3) 0.017(4)
C6 0.016(3) 0.022(3) 0.023(3) 0.004(3) 0.005(3) 0.003(3)
C7 0.024(3) 0.018(4) 0.016(4) 0.005(4) 0.001(2) -0.004(3)
C8 0.017(4) 0.019(3) 0.026(4) -0.002(3) 0.000(3) 0.000(3)
C11 0.022(4) 0.019(4) 0.052(5) 0.009(4) 0.002(4) -0.001(3)
C12 0.036(5) 0.036(5) 0.063(6) 0.023(4) 0.021(4) 0.004(4)
C13 0.025(4) 0.012(3) 0.027(4) 0.003(3) 0.000(3) 0.004(3)
C14 0.011(3) 0.016(3) 0.029(3) -0.001(3) 0.002(3) 0.001(3)
C15 0.024(4) 0.026(4) 0.023(3) -0.005(3) 0.004(3) -0.006(3)
C16 0.026(4) 0.029(4) 0.029(4) -0.011(4) 0.003(3) 0.000(4)
C17 0.027(3) 0.015(3) 0.036(4) -0.009(3) 0.000(3) -0.006(3)
C18 0.023(4) 0.014(4) 0.038(4) -0.004(3) -0.004(3) -0.004(3)
C19 0.024(3) 0.017(3) 0.023(3) 0.005(3) 0.001(3) 0.007(3)
N1 0.018(3) 0.017(3) 0.026(3) -0.001(2) 0.001(3) -0.002(3)
N2 0.020(3) 0.022(3) 0.031(3) -0.002(3) -0.001(3) 0.000(3)
Cl1 0.0251(8) 0.0200(7) 0.0226(7) 0.0051(7) 0.0032(7) 0.0031(7)
Cl2 0.0216(8) 0.0200(8) 0.0303(8) -0.0057(7) -0.0016(7) -0.0005(7)
C9 0.029(3) 0.030(3) 0.026(3) -0.004(3) 0.008(3) -0.002(3)
C10 0.048(4) 0.041(4) 0.035(4) 0.005(3) 0.008(3) 0.005(4)
C1' 0.021(3) 0.013(3) 0.023(3) -0.004(3) -0.003(3) -0.006(3)
C2' 0.022(3) 0.011(3) 0.017(3) 0.003(3) 0.002(3) 0.004(3)
C3' 0.014(3) 0.023(4) 0.034(4) -0.001(3) -0.002(3) -0.007(3)
C4' 0.025(4) 0.009(3) 0.036(4) 0.002(3) -0.006(3) -0.001(3)
C5' 0.033(5) 0.024(4) 0.019(4) -0.005(3) -0.003(3) 0.017(4)
C6' 0.016(3) 0.022(3) 0.023(3) 0.004(3) 0.005(3) 0.003(3)
C7' 0.024(3) 0.018(4) 0.016(4) 0.005(4) 0.001(2) -0.004(3)
C8' 0.017(4) 0.019(3) 0.026(4) -0.002(3) 0.000(3) 0.000(3)
C11' 0.022(4) 0.019(4) 0.052(5) 0.009(4) 0.002(4) -0.001(3)
C12' 0.036(5) 0.036(5) 0.063(6) 0.023(4) 0.021(4) 0.004(4)
C13' 0.025(4) 0.012(3) 0.027(4) 0.003(3) 0.000(3) 0.004(3)
C14' 0.011(3) 0.016(3) 0.029(3) -0.001(3) 0.002(3) 0.001(3)
C15' 0.024(4) 0.026(4) 0.023(3) -0.005(3) 0.004(3) -0.006(3)
C16' 0.026(4) 0.029(4) 0.029(4) -0.011(4) 0.003(3) 0.000(4)
C17' 0.027(3) 0.015(3) 0.036(4) -0.009(3) 0.000(3) -0.006(3)
C18' 0.023(4) 0.014(4) 0.038(4) -0.004(3) -0.004(3) -0.004(3)
C19' 0.024(3) 0.017(3) 0.023(3) 0.005(3) 0.001(3) 0.007(3)
N1' 0.018(3) 0.017(3) 0.026(3) -0.001(2) 0.001(3) -0.002(3)
N2' 0.020(3) 0.022(3) 0.031(3) -0.002(3) -0.001(3) 0.000(3)
Cl1' 0.0251(8) 0.0200(7) 0.0226(7) 0.0051(7) 0.0032(7) 0.0031(7)
Cl2' 0.0216(8) 0.0200(8) 0.0303(8) -0.0057(7) -0.0016(7) -0.0005(7)

loop_
_atom_type_symbol
_atom_type_description
_atom_type_scat_dispersion_real
_atom_type_scat_dispersion_imag
_atom_type_scat_source
C C 0.0033 0.0016 'International Tables Vol C Tables 4.2.6.8 and 6.1.1.4'
H H 0.0000 0.0000 'International Tables Vol C Tables 4.2.6.8 and 6.1.1.4'
N N 0.0061 0.0033 'International Tables Vol C Tables 4.2.6.8 and 6.1.1.4'
Cl Cl 0.1484 0.1585 'International Tables Vol C Tables 4.2.6.8 and 6.1.1.4'

loop_
_geom_angle_atom_site_label_1
_geom_angle_atom_site_label_2
_geom_angle_atom_site_label_3
_geom_angle
N1 C1 C2 107.9(5)
N1 C1 C9 107.3(5)
C2 C1 C9 114.3(6)
N1 C1 C13 107.9(5)
C2 C1 C13 111.3(5)
C9 C1 C13 107.9(5)
C7 C2 C3 119.2(7)
C7 C2 C1 121.3(6)
C3 C2 C1 119.4(6)
C4 C3 C2 119.4(6)
C5 C4 C3 121.6(6)
C4 C5 C6 119.5(7)
C7 C6 C5 119.5(7)
C2 C7 C6 120.7(8)
C2 C7 C8 118.2(7)
C6 C7 C8 120.9(7)
N2 C8 C7 122.1(7)
N2 C8 C11 116.1(7)
C7 C8 C11 121.7(6)
C12 C11 C8 113.7(8)
C1 C13 Cl2 113.7(5)
C1 C13 Cl1 111.7(5)
Cl2 C13 Cl1 108.2(4)
C15 C14 C19 118.6(6)
C15 C14 N1 120.7(6)
C19 C14 N1 120.6(6)
C16 C15 C14 120.6(7)
C17 C16 C15 119.4(7)
C16 C17 C18 121.7(7)
C17 C18 C19 119.7(7)
C18 C19 C14 120.0(6)
N2 N1 C14 109.7(5)
N2 N1 C1 121.9(5)
C14 N1 C1 118.0(5)
C8 N2 N1 119.2(6)
C1' C9 C1 33.3(9)
C1' C9 C10 108.5(10)
C1 C9 C10 113.8(6)
C9 C1' C2' 123.2(18)
C9 C1' N1' 95.8(15)
C2' C1' N1' 108.3(15)
C9 C1' C13' 109.8(15)
C2' C1' C13' 110.4(19)
N1' C1' C13' 107.5(16)
C7' C2' C3' 119.5(19)
C7' C2' C1' 122.1(17)
C3' C2' C1' 118.2(18)
C4' C3' C2' 116(2)
C5' C4' C3' 123(2)
C4' C5' C6' 117(2)
C7' C6' C5' 115(2)
C2' C7' C6' 121(3)
C2' C7' C8' 116(2)
C6' C7' C8' 119(2)
N2' C8' C7' 120(2)
N2' C8' C11' 118(2)
C7' C8' C11' 121(2)
C12' C11' C8' 114(3)
C1' C13' Cl2' 114.8(15)
C1' C13' Cl1' 115.1(15)
Cl2' C13' Cl1' 108.9(12)
C15' C14' C19' 117.0(18)
C15' C14' N1' 120(2)
C19' C14' N1' 122(2)
C16' C15' C14' 122(2)
C17' C16' C15' 118(2)
C16' C17' C18' 121(2)
C17' C18' C19' 121(2)
C18' C19' C14' 119(2)
N2' N1' C14' 112.0(18)
N2' N1' C1' 121.6(18)
C14' N1' C1' 117.8(18)
C8' N2' N1' 120(2)

loop_
_geom_bond_atom_site_label_1
_geom_bond_atom_site_label_2
_geom_bond_distance
C1 N1 1.502(8)
C1 C2 1.511(9)
C1 C9 1.526(9)
C1 C13 1.582(9)
C2 C7 1.380(9)
C2 C3 1.428(9)
C3 C4 1.390(11)
C4 C5 1.357(12)
C5 C6 1.429(12)
C6 C7 1.394(10)
C7 C8 1.493(12)
C8 N2 1.282(9)
C8 C11 1.511(10)
C11 C12 1.499(13)
C13 Cl2 1.770(7)
C13 Cl1 1.787(7)
C14 C15 1.400(9)
C14 C19 1.406(9)
C14 N1 1.435(9)
C15 C16 1.396(10)
C16 C17 1.365(10)
C17 C18 1.376(10)
C18 C19 1.394(9)
N1 N2 1.388(9)
C9 C1' 1.42(2)
C9 C10 1.541(9)
C1' C2' 1.492(18)
C1' N1' 1.497(18)
C1' C13' 1.569(19)
C2' C7' 1.380(19)
C2' C3' 1.430(19)
C3' C4' 1.40(2)
C4' C5' 1.36(2)
C5' C6' 1.44(2)
C6' C7' 1.40(2)
C7' C8' 1.49(2)
C8' N2' 1.270(19)
C8' C11' 1.52(2)
C11' C12' 1.50(2)
C13' Cl2' 1.768(18)
C13' Cl1' 1.775(18)
C14' C15' 1.399(19)
C14' C19' 1.410(19)
C14' N1' 1.419(18)
C15' C16' 1.39(2)
C16' C17' 1.36(2)
C17' C18' 1.38(2)
C18' C19' 1.389(19)
N1' N2' 1.393(19)
